data_2205188
loop_
_publ_author_name
'Hua-Rong Huang'
'Xiao-Long Feng'
'Zhi-Gang She'
'Yong-Cheng Lin'
'L. L. P. Vrijmoed'
'E. B. Gareth Jones'

_publ_section_title
;
 1-(2,6-Dihydroxyphenyl)butanone
;
_journal_issue 2
_journal_name_full 'Acta Crystallographica Section E'
_journal_page_first o282
_journal_page_last o283
_journal_paper_doi 10.1107/S160053680500022X
_journal_volume 61
_journal_year 2005
_chemical_formula_iupac 'C10 H12 O3'
_chemical_formula_moiety 'C10 H12 O3'
_chemical_formula_sum 'C10 H12 O3'
_chemical_formula_weight 180.20
_chemical_name_systematic
;
1-(2,6-Dihydroxyphenyl)butanone
;
_space_group_IT_number 2
_symmetry_cell_setting triclinic
_symmetry_space_group_name_Hall '-P 1'
_symmetry_space_group_name_H-M 'P -1'
_atom_sites_solution_hydrogens geom
_atom_sites_solution_primary direct
_atom_sites_solution_secondary difmap
_audit_creation_method SHELXL-97
_cell_angle_alpha 107.729(7)
_cell_angle_beta 98.068(7)
_cell_angle_gamma 91.090(8)
_cell_formula_units_Z 4
_cell_length_a 7.805(3)
_cell_length_b 10.705(5)
_cell_length_c 11.805(5)
_cell_measurement_reflns_used 897
_cell_measurement_temperature 293(2)
_cell_measurement_theta_max 26.45
_cell_measurement_theta_min 3.44
_cell_volume 928.2(7)
_computing_cell_refinement 'SAINT-Plus (Bruker, 1999)'
_computing_data_collection 'SMART (Bruker, 1999)'
_computing_data_reduction SAINT-Plus
_computing_molecular_graphics SHELXTL
_computing_publication_material SHELXTL
_computing_structure_refinement SHELXTL
_computing_structure_solution 'SHELXTL (Bruker, 1999)'
_diffrn_ambient_temperature 293(2)
_diffrn_measured_fraction_theta_full 0.975
_diffrn_measured_fraction_theta_max 0.975
_diffrn_measurement_device_type 'Bruker SMART 1000 CCD'
_diffrn_measurement_method \w
_diffrn_radiation_monochromator graphite
_diffrn_radiation_source 'fine-focus sealed tube'
_diffrn_radiation_type MoK\a
_diffrn_radiation_wavelength 0.71073
_diffrn_reflns_av_R_equivalents 0.0252
_diffrn_reflns_av_sigmaI/netI 0.0338
_diffrn_reflns_limit_h_max 9
_diffrn_reflns_limit_h_min -9
_diffrn_reflns_limit_k_max 13
_diffrn_reflns_limit_k_min -13
_diffrn_reflns_limit_l_max 15
_diffrn_reflns_limit_l_min -14
_diffrn_reflns_number 7939
_diffrn_reflns_theta_full 27.13
_diffrn_reflns_theta_max 27.13
_diffrn_reflns_theta_min 1.83
_diffrn_standards_decay_% 0
_diffrn_standards_interval_count 0
_diffrn_standards_interval_time 0
_diffrn_standards_number 0
_exptl_absorpt_coefficient_mu 0.095
_exptl_absorpt_correction_T_max 0.9676
_exptl_absorpt_correction_T_min 0.9631
_exptl_absorpt_correction_type multi-scan
_exptl_absorpt_process_details '(SADABS; Sheldrick, 1996)'
_exptl_crystal_colour colorless
_exptl_crystal_density_diffrn 1.289
_exptl_crystal_density_method 'not measured'
_exptl_crystal_description block
_exptl_crystal_F_000 384
_exptl_crystal_size_max 0.40
_exptl_crystal_size_mid 0.38
_exptl_crystal_size_min 0.35
_refine_diff_density_max 0.155
_refine_diff_density_min -0.285
_refine_ls_extinction_method none
_refine_ls_goodness_of_fit_ref 1.033
_refine_ls_hydrogen_treatment mixed
_refine_ls_matrix_type full
_refine_ls_number_parameters 271
_refine_ls_number_reflns 3993
_refine_ls_number_restraints 31
_refine_ls_restrained_S_all 1.054
_refine_ls_R_factor_all 0.0881
_refine_ls_R_factor_gt 0.0492
_refine_ls_shift/su_max 0.000
_refine_ls_shift/su_mean 0.000
_refine_ls_structure_factor_coef Fsqd
_refine_ls_weighting_details 'calc w = 1/[\s^2^(Fo^2^)+(0.0667P)^2^+0.0999P] where P = (Fo^2^+2Fc^2^)/3'
_refine_ls_weighting_scheme calc
_refine_ls_wR_factor_gt 0.1220
_refine_ls_wR_factor_ref 0.1432
_reflns_number_gt 2322
_reflns_number_total 3993
_reflns_threshold_expression I>2\s(I)
_cod_data_source_file ww6341.cif
_cod_data_source_block I
_cod_database_code 2205188
_cod_database_fobs_code 2205188

loop_
_symmetry_equiv_pos_as_xyz
'x, y, z'
'-x, -y, -z'

loop_
_atom_site_label
_atom_site_fract_x
_atom_site_fract_y
_atom_site_fract_z
_atom_site_U_iso_or_equiv
_atom_site_adp_type
_atom_site_calc_flag
_atom_site_refinement_flags
_atom_site_occupancy
_atom_site_disorder_assembly
_atom_site_disorder_group
_atom_site_type_symbol
C11 1.0610(2) 0.87377(15) 0.56687(14) 0.0483(4) Uani d . 1 A . C
C12 1.2393(3) 0.87757(17) 0.55706(17) 0.0584(5) Uani d . 1 . . C
C13 1.3560(3) 0.9696(2) 0.6412(2) 0.0810(7) Uani d . 1 . . C
H13 1.4734 0.9697 0.6345 0.097 Uiso calc R 1 . . H
C14 1.2983(3) 1.0606(2) 0.7344(2) 0.0854(7) Uani d . 1 . . C
H14 1.3776 1.1222 0.7910 0.102 Uiso calc R 1 . . H
C15 1.1259(3) 1.06332(18) 0.74642(17) 0.0687(6) Uani d . 1 . . C
H15 1.0891 1.1267 0.8100 0.082 Uiso calc R 1 . . H
C16 1.0079(2) 0.97176(16) 0.66395(15) 0.0535(4) Uani d . 1 . . C
C17 0.9421(2) 0.77360(17) 0.47577(16) 0.0587(5) Uani d U 1 . . C
C18 0.7544(3) 0.7563(2) 0.4817(2) 0.0898(8) Uani d PU 0.437(5) A 1 C
H18A 0.6917 0.8106 0.4398 0.108 Uiso calc PR 0.437(5) A 1 H
H18B 0.7382 0.7892 0.5654 0.108 Uiso calc PR 0.437(5) A 1 H
C19 0.6705(5) 0.6128(4) 0.4280(4) 0.0623(15) Uani d PU 0.437(5) A 1 C
H19A 0.5496 0.6178 0.4387 0.075 Uiso calc PR 0.437(5) A 1 H
H19B 0.6721 0.5877 0.3420 0.075 Uiso calc PR 0.437(5) A 1 H
C20 0.734(2) 0.5013(14) 0.4674(12) 0.078(3) Uani d PU 0.437(5) A 1 C
H20A 0.6643 0.4226 0.4212 0.118 Uiso calc PR 0.437(5) A 1 H
H20B 0.7265 0.5187 0.5512 0.118 Uiso calc PR 0.437(5) A 1 H
H20C 0.8526 0.4900 0.4552 0.118 Uiso calc PR 0.437(5) A 1 H
C18' 0.7544(3) 0.7563(2) 0.4817(2) 0.0898(8) Uani d PDU 0.563(5) A 2 C
H18C 0.7110 0.8429 0.5099 0.108 Uiso calc PR 0.563(5) A 2 H
H18D 0.6950 0.7147 0.4005 0.108 Uiso calc PR 0.563(5) A 2 H
C19' 0.7100(5) 0.6882(4) 0.5493(4) 0.0700(12) Uani d PDU 0.563(5) A 2 C
H19C 0.5886 0.6995 0.5567 0.084 Uiso calc PR 0.563(5) A 2 H
H19D 0.7764 0.7248 0.6291 0.084 Uiso calc PR 0.563(5) A 2 H
C20' 0.736(2) 0.5418(10) 0.5052(11) 0.094(3) Uani d PU 0.563(5) A 2 C
H20D 0.7027 0.5013 0.5619 0.140 Uiso calc PR 0.563(5) A 2 H
H20E 0.8553 0.5287 0.4976 0.140 Uiso calc PR 0.563(5) A 2 H
H20F 0.6650 0.5028 0.4283 0.140 Uiso calc PR 0.563(5) A 2 H
O4 1.3046(2) 0.79287(15) 0.46624(14) 0.0762(4) Uani d . 1 . . O
O5 0.83807(19) 0.97438(14) 0.67483(13) 0.0763(5) Uani d . 1 . . O
O6 1.00038(17) 0.69735(13) 0.38976(11) 0.0701(4) Uani d . 1 A . O
C1 0.7832(2) 1.40267(16) 0.98760(14) 0.0494(4) Uani d . 1 . . C
C2 0.7867(2) 1.26412(17) 0.94253(16) 0.0586(5) Uani d . 1 . . C
C3 0.8439(3) 1.1909(2) 1.0154(2) 0.0769(6) Uani d . 1 . . C
H3 0.8432 1.1000 0.9838 0.092 Uiso calc R 1 . . H
C4 0.9023(3) 1.2521(2) 1.1349(2) 0.0809(6) Uani d . 1 . . C
H4A 0.9404 1.2020 1.1844 0.097 Uiso calc R 1 . . H
C5 0.9054(3) 1.3864(2) 1.18280(18) 0.0690(6) Uani d . 1 . . C
H5A 0.9473 1.4268 1.2639 0.083 Uiso calc R 1 . . H
C6 0.8464(2) 1.46099(17) 1.11071(15) 0.0535(4) Uani d . 1 . . C
C7 0.7150(2) 1.47458(18) 0.90486(16) 0.0564(5) Uani d . 1 . . C
C8 0.6939(2) 1.61940(18) 0.94548(16) 0.0593(5) Uani d . 1 . . C
H8A 0.8073 1.6646 0.9787 0.071 Uiso calc R 1 . . H
H8B 0.6240 1.6391 1.0097 0.071 Uiso calc R 1 . . H
C9 0.6113(3) 1.6734(2) 0.8485(2) 0.0796(6) Uani d . 1 . . C
H9A 0.4936 1.6350 0.8201 0.096 Uiso calc R 1 . . H
H9B 0.6754 1.6485 0.7811 0.096 Uiso calc R 1 . . H
C10 0.6080(4) 1.8214(2) 0.8929(3) 0.1071(9) Uani d . 1 . . C
H10C 0.7245 1.8600 0.9179 0.161 Uiso calc R 1 . . H
H10B 0.5451 1.8466 0.9599 0.161 Uiso calc R 1 . . H
H10A 0.5520 1.8517 0.8293 0.161 Uiso calc R 1 . . H
O1 0.73062(19) 1.19970(14) 0.82407(13) 0.0752(4) Uani d . 1 . . O
O2 0.8497(2) 1.59283(12) 1.15701(12) 0.0715(4) Uani d . 1 . . O
O3 0.6720(2) 1.41443(14) 0.79657(12) 0.0871(5) Uani d . 1 . . O
H4 1.211(3) 0.742(2) 0.421(2) 0.097(8) Uiso d . 1 . . H
H5 0.816(3) 1.044(2) 0.728(2) 0.088(7) Uiso d . 1 . . H
H2 0.891(3) 1.616(2) 1.236(2) 0.110(9) Uiso d . 1 . . H
H1 0.696(4) 1.266(3) 0.788(3) 0.131(11) Uiso d . 1 . . H

loop_
_atom_site_aniso_label
_atom_site_aniso_U_11
_atom_site_aniso_U_22
_atom_site_aniso_U_33
_atom_site_aniso_U_12
_atom_site_aniso_U_13
_atom_site_aniso_U_23
C11 0.0611(11) 0.0384(9) 0.0429(9) 0.0059(7) 0.0048(8) 0.0101(7)
C12 0.0655(12) 0.0489(10) 0.0566(11) 0.0073(9) 0.0081(9) 0.0106(8)
C13 0.0638(13) 0.0724(14) 0.0887(16) -0.0032(11) 0.0044(12) 0.0020(12)
C14 0.0798(16) 0.0706(14) 0.0787(15) -0.0140(12) -0.0059(12) -0.0073(12)
C15 0.0836(15) 0.0524(11) 0.0554(11) -0.0024(10) 0.0066(10) -0.0027(9)
C16 0.0669(12) 0.0415(9) 0.0488(10) 0.0053(8) 0.0067(9) 0.0097(8)
C17 0.0665(12) 0.0443(9) 0.0551(11) 0.0095(8) 0.0046(9) 0.0021(8)
C18 0.0642(14) 0.0667(14) 0.1027(18) 0.0011(11) 0.0069(12) -0.0234(13)
C19 0.053(2) 0.060(3) 0.060(3) 0.0022(19) 0.003(2) 0.001(2)
C20 0.079(5) 0.076(7) 0.077(6) 0.001(5) 0.014(4) 0.019(4)
C18' 0.0642(14) 0.0667(14) 0.1027(18) 0.0011(11) 0.0069(12) -0.0234(13)
C19' 0.069(2) 0.064(2) 0.074(3) 0.0088(18) 0.0110(19) 0.0159(19)
C20' 0.093(4) 0.082(6) 0.110(8) 0.013(5) 0.028(5) 0.030(4)
O4 0.0687(10) 0.0694(9) 0.0789(10) 0.0094(8) 0.0189(8) 0.0023(8)
O5 0.0751(10) 0.0578(8) 0.0745(10) 0.0024(7) 0.0201(7) -0.0147(7)
O6 0.0742(9) 0.0617(8) 0.0548(8) 0.0090(7) 0.0043(6) -0.0085(6)
C1 0.0521(10) 0.0462(9) 0.0437(9) -0.0020(7) 0.0127(8) 0.0026(7)
C2 0.0615(11) 0.0495(10) 0.0548(11) -0.0040(8) 0.0141(9) -0.0005(9)
C3 0.0987(17) 0.0465(11) 0.0811(16) 0.0014(11) 0.0186(13) 0.0116(11)
C4 0.1067(18) 0.0658(14) 0.0756(15) 0.0104(12) 0.0171(13) 0.0283(12)
C5 0.0889(15) 0.0671(13) 0.0477(11) 0.0057(11) 0.0128(10) 0.0118(10)
C6 0.0610(11) 0.0485(10) 0.0453(10) -0.0004(8) 0.0141(8) 0.0037(8)
C7 0.0552(11) 0.0580(11) 0.0455(10) -0.0021(8) 0.0067(8) 0.0013(8)
C8 0.0624(12) 0.0580(11) 0.0533(11) 0.0036(9) 0.0103(9) 0.0106(8)
C9 0.0828(15) 0.0808(15) 0.0752(14) 0.0093(12) 0.0048(11) 0.0271(12)
C10 0.129(2) 0.0833(17) 0.119(2) 0.0266(16) 0.0144(18) 0.0466(16)
O1 0.0876(10) 0.0541(8) 0.0611(9) -0.0022(7) 0.0058(7) -0.0129(7)
O2 0.1044(11) 0.0519(8) 0.0441(8) 0.0041(7) 0.0029(7) -0.0021(6)
O3 0.1186(13) 0.0731(10) 0.0491(8) 0.0090(8) -0.0089(8) -0.0016(7)

loop_
_atom_type_symbol
_atom_type_description
_atom_type_scat_dispersion_real
_atom_type_scat_dispersion_imag
_atom_type_scat_source
C C 0.0033 0.0016 'International Tables Vol C Tables 4.2.6.8 and 6.1.1.4'
H H 0.0000 0.0000 'International Tables Vol C Tables 4.2.6.8 and 6.1.1.4'
O O 0.0106 0.0060 'International Tables Vol C Tables 4.2.6.8 and 6.1.1.4'

loop_
_geom_angle_atom_site_label_1
_geom_angle_atom_site_label_2
_geom_angle_atom_site_label_3
_geom_angle
C12 C11 C16 116.77(16)
C12 C11 C17 119.21(15)
C16 C11 C17 123.98(17)
O4 C12 C13 116.42(19)
O4 C12 C11 122.40(16)
C13 C12 C11 121.18(18)
C14 C13 C12 119.6(2)
C14 C13 H13 120.2
C12 C13 H13 120.2
C13 C14 C15 121.55(19)
C13 C14 H14 119.2
C15 C14 H14 119.2
C14 C15 C16 119.64(19)
C14 C15 H15 120.2
C16 C15 H15 120.2
O5 C16 C15 119.94(17)
O5 C16 C11 118.85(15)
C15 C16 C11 121.21(19)
O6 C17 C11 118.82(18)
O6 C17 C18 117.78(16)
C11 C17 C18 123.39(16)
C17 C18 C19 116.2(2)
C17 C18 H18A 108.2
C19 C18 H18A 108.2
C17 C18 H18B 108.2
C19 C18 H18B 108.2
H18A C18 H18B 107.4
C20 C19 C18 123.9(6)
C20 C19 H19A 106.3
C18 C19 H19A 106.3
C20 C19 H19B 106.3
C18 C19 H19B 106.3
H19A C19 H19B 106.4
C19 C20 H20A 109.5
C19 C20 H20B 109.5
H20A C20 H20B 109.5
C19 C20 H20C 109.5
H20A C20 H20C 109.5
H20B C20 H20C 109.5
C20' C19' H19C 108.3
C20' C19' H19D 108.3
H19C C19' H19D 107.4
C19' C20' H20D 109.5
C19' C20' H20E 109.5
H20D C20' H20E 109.5
C19' C20' H20F 109.5
H20D C20' H20F 109.5
H20E C20' H20F 109.5
C12 O4 H4 103.7(15)
C16 O5 H5 112.1(15)
C6 C1 C2 116.28(17)
C6 C1 C7 124.86(16)
C2 C1 C7 118.86(16)
O1 C2 C3 117.91(18)
O1 C2 C1 120.26(18)
C3 C2 C1 121.82(17)
C2 C3 C4 119.71(19)
C2 C3 H3 120.1
C4 C3 H3 120.1
C3 C4 C5 120.9(2)
C3 C4 H4A 119.6
C5 C4 H4A 119.6
C4 C5 C6 119.93(19)
C4 C5 H5A 120.0
C6 C5 H5A 120.0
O2 C6 C5 120.23(17)
O2 C6 C1 118.43(17)
C5 C6 C1 121.33(17)
O3 C7 C1 119.55(16)
O3 C7 C8 117.59(18)
C1 C7 C8 122.86(15)
C7 C8 C9 114.83(17)
C7 C8 H8A 108.6
C9 C8 H8A 108.6
C7 C8 H8B 108.6
C9 C8 H8B 108.6
H8A C8 H8B 107.5
C8 C9 C10 112.0(2)
C8 C9 H9A 109.2
C10 C9 H9A 109.2
C8 C9 H9B 109.2
C10 C9 H9B 109.2
H9A C9 H9B 107.9
C9 C10 H10C 109.5
C9 C10 H10B 109.5
H10C C10 H10B 109.5
C9 C10 H10A 109.5
H10C C10 H10A 109.5
H10B C10 H10A 109.5
C2 O1 H1 106.2(18)
C6 O2 H2 108.7(16)

loop_
_geom_bond_atom_site_label_1
_geom_bond_atom_site_label_2
_geom_bond_distance
C11 C12 1.414(3)
C11 C16 1.415(2)
C11 C17 1.465(2)
C12 O4 1.345(2)
C12 C13 1.380(3)
C13 C14 1.366(3)
C13 H13 0.9300
C14 C15 1.372(3)
C14 H14 0.9300
C15 C16 1.374(2)
C15 H15 0.9300
C16 O5 1.350(2)
C17 O6 1.242(2)
C17 C18 1.487(3)
C18 C19 1.562(5)
C18 H18A 0.9700
C18 H18B 0.9700
C19 C20 1.478(19)
C19 H19A 0.9700
C19 H19B 0.9700
C20 H20A 0.9600
C20 H20B 0.9600
C20 H20C 0.9600
C19' C20' 1.521(11)
C19' H19C 0.9700
C19' H19D 0.9700
C20' H20D 0.9600
C20' H20E 0.9600
C20' H20F 0.9600
O4 H4 0.90(2)
O5 H5 0.85(2)
C1 C6 1.407(2)
C1 C2 1.417(2)
C1 C7 1.469(3)
C2 O1 1.361(2)
C2 C3 1.367(3)
C3 C4 1.369(3)
C3 H3 0.9300
C4 C5 1.374(3)
C4 H4A 0.9300
C5 C6 1.375(3)
C5 H5A 0.9300
C6 O2 1.348(2)
C7 O3 1.238(2)
C7 C8 1.496(3)
C8 C9 1.507(3)
C8 H8A 0.9700
C8 H8B 0.9700
C9 C10 1.512(3)
C9 H9A 0.9700
C9 H9B 0.9700
C10 H10C 0.9600
C10 H10B 0.9600
C10 H10A 0.9600
O1 H1 0.96(3)
O2 H2 0.90(3)

loop_
_geom_hbond_atom_site_label_D
_geom_hbond_atom_site_label_H
_geom_hbond_atom_site_label_A
_geom_hbond_site_symmetry_A
_geom_hbond_distance_DH
_geom_hbond_distance_HA
_geom_hbond_distance_DA
_geom_hbond_angle_DHA
_geom_hbond_publ_flag
O4 H4 O6 . 0.90(2) 1.66(2) 2.498(2) 153(2) y
O5 H5 O1 . 0.85(2) 1.90(2) 2.744(2) 169(2) y
O1 H1 O3 . 0.96(3) 1.58(3) 2.460(2) 151(3) y
O2 H2 O6 1_566 0.90(3) 1.83(3) 2.712(2) 166(2) y

loop_
_geom_torsion_atom_site_label_1
_geom_torsion_atom_site_label_2
_geom_torsion_atom_site_label_3
_geom_torsion_atom_site_label_4
_geom_torsion
C16 C11 C12 O4 -177.48(16)
C17 C11 C12 O4 0.5(3)
C16 C11 C12 C13 2.4(3)
C17 C11 C12 C13 -179.56(18)
O4 C12 C13 C14 178.5(2)
C11 C12 C13 C14 -1.4(3)
C12 C13 C14 C15 -0.2(4)
C13 C14 C15 C16 0.7(4)
C14 C15 C16 O5 -179.57(19)
C14 C15 C16 C11 0.4(3)
C12 C11 C16 O5 178.04(16)
C17 C11 C16 O5 0.2(3)
C12 C11 C16 C15 -2.0(3)
C17 C11 C16 C15 -179.84(17)
C12 C11 C17 O6 -2.5(3)
C16 C11 C17 O6 175.33(17)
C12 C11 C17 C18 176.3(2)
C16 C11 C17 C18 -5.9(3)
O6 C17 C18 C19 31.2(4)
C11 C17 C18 C19 -147.6(3)
C17 C18 C19 C20 56.5(9)
C6 C1 C2 O1 -178.96(15)
C7 C1 C2 O1 1.2(3)
C6 C1 C2 C3 1.8(3)
C7 C1 C2 C3 -178.12(18)
O1 C2 C3 C4 179.65(19)
C1 C2 C3 C4 -1.1(3)
C2 C3 C4 C5 -0.4(3)
C3 C4 C5 C6 1.1(3)
C4 C5 C6 O2 -179.74(18)
C4 C5 C6 C1 -0.4(3)
C2 C1 C6 O2 178.36(15)
C7 C1 C6 O2 -1.8(3)
C2 C1 C6 C5 -1.0(3)
C7 C1 C6 C5 178.83(17)
C6 C1 C7 O3 175.76(17)
C2 C1 C7 O3 -4.4(3)
C6 C1 C7 C8 -4.4(3)
C2 C1 C7 C8 175.47(16)
O3 C7 C8 C9 3.5(3)
C1 C7 C8 C9 -176.29(17)
C7 C8 C9 C10 -175.12(19)
